data_2201263
loop_
_publ_author_name
'Clegg, William'
.
'Elsegood, Mark R. J.'

_publ_section_title
;
 (4<i>S</i>,5<i>S</i>)-4-Methyl-5-(4-tolylthiocarbonyl)oxazolidin-2-one
;
_journal_issue 7
_journal_name_full 'Acta Crystallographica Section E'
_journal_page_first o758
_journal_page_last o759
_journal_paper_doi 10.1107/S1600536802010711
_journal_volume 58
_journal_year 2002
_chemical_formula_iupac 'C12 H13 N O3 S'
_chemical_formula_moiety 'C12 H13 N O3 S'
_chemical_formula_sum 'C12 H13 N O3 S'
_chemical_formula_weight 251.29
_chemical_name_systematic
;
(4S,5S)-4-Methyl-5-(4-tolylthiocarbonyl)oxazolidin-2-one
;
_space_group_IT_number 19
_symmetry_cell_setting orthorhombic
_symmetry_space_group_name_Hall 'P 2ac 2ab'
_symmetry_space_group_name_H-M 'P 21 21 21'
_atom_sites_solution_hydrogens geom
_atom_sites_solution_primary direct
_atom_sites_solution_secondary difmap
_cell_angle_alpha 90.00
_cell_angle_beta 90.00
_cell_angle_gamma 90.00
_cell_formula_units_Z 4
_cell_length_a 5.5614(7)
_cell_length_b 7.8100(10)
_cell_length_c 27.520(5)
_cell_measurement_reflns_used 297
_cell_measurement_temperature 160(2)
_cell_measurement_theta_max 23.3
_cell_measurement_theta_min 1.0
_cell_volume 1195.3(3)
_computing_cell_refinement SMART
_computing_data_collection 'SMART (Siemens, 1995)'
_computing_data_reduction 'SAINT (Siemens, 1995)'
_computing_molecular_graphics SHELXTL
_computing_publication_material 'SHELXTL and local programs'
_computing_structure_refinement SHELXTL
_computing_structure_solution 'SHELXTL (Sheldrick, 1994)'
_diffrn_ambient_temperature 160(2)
_diffrn_detector_area_resol_mean 8.192
_diffrn_measured_fraction_theta_full 0.998
_diffrn_measured_fraction_theta_max 0.998
_diffrn_measurement_device_type 'Siemens SMART 1K CCD'
_diffrn_measurement_method '\w rotation with narrow frames'
_diffrn_radiation_monochromator graphite
_diffrn_radiation_source 'sealed tube'
_diffrn_radiation_type MoK\a
_diffrn_radiation_wavelength 0.71073
_diffrn_reflns_av_R_equivalents 0.0357
_diffrn_reflns_av_sigmaI/netI 0.0268
_diffrn_reflns_limit_h_max 5
_diffrn_reflns_limit_h_min -6
_diffrn_reflns_limit_k_max 8
_diffrn_reflns_limit_k_min -8
_diffrn_reflns_limit_l_max 28
_diffrn_reflns_limit_l_min -30
_diffrn_reflns_number 4745
_diffrn_reflns_theta_full 23.2
_diffrn_reflns_theta_max 23.2
_diffrn_reflns_theta_min 2.7
_diffrn_standards_number 0
_exptl_absorpt_coefficient_mu 0.266
_exptl_absorpt_correction_T_max 0.891
_exptl_absorpt_correction_T_min 0.816
_exptl_absorpt_correction_type multi-scan
_exptl_absorpt_process_details '(XPREP in SHELXTL; Sheldrick, 1994)'
_exptl_crystal_colour colourless
_exptl_crystal_density_diffrn 1.396
_exptl_crystal_density_method 'not measured'
_exptl_crystal_description block
_exptl_crystal_F_000 528
_exptl_crystal_size_max 0.80
_exptl_crystal_size_mid 0.64
_exptl_crystal_size_min 0.32
_refine_diff_density_max 0.129
_refine_diff_density_min -0.156
_refine_ls_abs_structure_details 'Flack (1983), 669 Friedel pairs'
_refine_ls_abs_structure_Flack -0.02(8)
_refine_ls_extinction_coef 0.019(2)
_refine_ls_extinction_expression Fc^*^=kFc[1+0.001xFc^2^\l^3^/sin(2\q)]^-1/4^
_refine_ls_extinction_method SHELXTL
_refine_ls_goodness_of_fit_ref 1.108
_refine_ls_hydrogen_treatment mixed
_refine_ls_matrix_type full
_refine_ls_number_parameters 160
_refine_ls_number_reflns 1718
_refine_ls_number_restraints 0
_refine_ls_restrained_S_all 1.108
_refine_ls_R_factor_all 0.0267
_refine_ls_R_factor_gt 0.0267
_refine_ls_shift/su_max <0.001
_refine_ls_shift/su_mean 0.000
_refine_ls_structure_factor_coef Fsqd
_refine_ls_weighting_details 'w = 1/[\s^2^(Fo^2^)+(0.0296P)^2^+0.3596P] where P = (Fo^2^+2Fc^2^)/3'
_refine_ls_weighting_scheme calc
_refine_ls_wR_factor_gt 0.0682
_refine_ls_wR_factor_ref 0.0682
_reflns_number_gt 1714
_reflns_number_total 1718
_reflns_threshold_expression I>2\s(I)
_cod_data_source_file bt6151.cif
_cod_data_source_block I
_cod_database_code 2201263
_cod_database_fobs_code 2201263

loop_
_symmetry_equiv_pos_as_xyz
'x, y, z'
'-x+1/2, -y, z+1/2'
'-x, y+1/2, -z+1/2'
'x+1/2, -y+1/2, -z'

loop_
_atom_site_label
_atom_site_fract_x
_atom_site_fract_y
_atom_site_fract_z
_atom_site_U_iso_or_equiv
_atom_site_adp_type
_atom_site_calc_flag
_atom_site_refinement_flags
_atom_site_occupancy
_atom_site_disorder_assembly
_atom_site_disorder_group
_atom_site_type_symbol
O1 0.3723(3) 0.47104(18) 0.23386(5) 0.0327(4) Uani d . 1 . . O
C1 0.1963(4) 0.3595(2) 0.24743(7) 0.0275(5) Uani d . 1 . . C
N1 0.2229(3) 0.2127(2) 0.22354(6) 0.0303(4) Uani d . 1 . . N
H1 0.126(4) 0.136(3) 0.2264(8) 0.036 Uiso d . 1 . . H
C2 0.4005(4) 0.2215(2) 0.18450(7) 0.0288(4) Uani d . 1 . . C
H2 0.5139 0.1225 0.1869 0.035 Uiso calc R 1 . . H
C3 0.5304(4) 0.3890(3) 0.19932(7) 0.0303(5) Uani d . 1 . . C
H3 0.6853 0.3596 0.2158 0.036 Uiso calc R 1 . . H
O2 0.0457(3) 0.40069(18) 0.27713(5) 0.0355(4) Uani d . 1 . . O
C4 0.5814(4) 0.5099(3) 0.15732(8) 0.0332(5) Uani d . 1 . . C
C5 0.2783(4) 0.2214(3) 0.13498(8) 0.0386(5) Uani d . 1 . . C
H5A 0.4007 0.2260 0.1094 0.058 Uiso calc R 1 . . H
H5B 0.1728 0.3214 0.1323 0.058 Uiso calc R 1 . . H
H5C 0.1829 0.1167 0.1313 0.058 Uiso calc R 1 . . H
O3 0.7293(3) 0.4769(2) 0.12699(6) 0.0516(5) Uani d . 1 . . O
S1 0.39861(10) 0.69690(7) 0.158576(19) 0.03326(18) Uani d . 1 . . S
C6 0.4932(4) 0.8012(3) 0.10469(7) 0.0300(5) Uani d . 1 . . C
C7 0.7080(4) 0.8931(3) 0.10326(8) 0.0339(5) Uani d . 1 . . C
H7 0.8151 0.8905 0.1301 0.041 Uiso calc R 1 . . H
C8 0.7637(4) 0.9882(3) 0.06227(7) 0.0332(5) Uani d . 1 . . C
H8 0.9099 1.0510 0.0615 0.040 Uiso calc R 1 . . H
C9 0.6114(4) 0.9940(3) 0.02233(7) 0.0312(5) Uani d . 1 . . C
C10 0.3996(4) 0.8996(3) 0.02400(7) 0.0331(5) Uani d . 1 . . C
H10 0.2938 0.9005 -0.0031 0.040 Uiso calc R 1 . . H
C11 0.3407(4) 0.8040(3) 0.06487(7) 0.0329(5) Uani d . 1 . . C
H11 0.1953 0.7402 0.0655 0.040 Uiso calc R 1 . . H
C12 0.6737(4) 1.1007(3) -0.02169(8) 0.0400(5) Uani d . 1 . . C
H12A 0.5457 1.0901 -0.0460 0.060 Uiso calc R 1 . . H
H12B 0.8257 1.0604 -0.0356 0.060 Uiso calc R 1 . . H
H12C 0.6901 1.2210 -0.0121 0.060 Uiso calc R 1 . . H

loop_
_atom_site_aniso_label
_atom_site_aniso_U_11
_atom_site_aniso_U_22
_atom_site_aniso_U_33
_atom_site_aniso_U_12
_atom_site_aniso_U_13
_atom_site_aniso_U_23
O1 0.0425(8) 0.0290(7) 0.0265(7) -0.0063(7) 0.0041(7) -0.0030(6)
C1 0.0318(11) 0.0260(11) 0.0247(10) 0.0014(9) -0.0031(9) 0.0030(9)
N1 0.0338(9) 0.0250(9) 0.0322(9) -0.0038(9) 0.0036(8) -0.0020(8)
C2 0.0362(10) 0.0253(10) 0.0249(10) 0.0078(10) -0.0013(9) -0.0005(8)
C3 0.0272(11) 0.0356(11) 0.0282(11) 0.0023(9) 0.0010(8) 0.0022(9)
O2 0.0423(9) 0.0326(8) 0.0317(8) 0.0072(7) 0.0097(7) 0.0034(6)
C4 0.0317(11) 0.0317(11) 0.0363(11) 0.0013(10) 0.0034(11) 0.0017(10)
C5 0.0517(14) 0.0327(11) 0.0314(11) 0.0062(11) -0.0065(11) -0.0014(9)
O3 0.0504(10) 0.0457(10) 0.0587(11) 0.0171(9) 0.0287(10) 0.0151(8)
S1 0.0380(3) 0.0288(3) 0.0330(3) 0.0028(3) 0.0091(3) 0.0020(2)
C6 0.0330(11) 0.0255(10) 0.0316(11) 0.0036(10) 0.0042(9) 0.0010(9)
C7 0.0358(12) 0.0341(11) 0.0317(11) 0.0007(10) -0.0025(9) 0.0025(10)
C8 0.0313(11) 0.0352(11) 0.0331(11) -0.0043(10) 0.0047(9) 0.0014(9)
C9 0.0363(11) 0.0264(10) 0.0309(10) 0.0051(10) 0.0026(10) -0.0002(9)
C10 0.0377(11) 0.0306(11) 0.0310(10) 0.0041(11) -0.0047(10) -0.0019(9)
C11 0.0316(12) 0.0278(11) 0.0394(12) -0.0019(10) 0.0008(9) -0.0048(10)
C12 0.0487(14) 0.0373(12) 0.0342(11) 0.0005(11) 0.0012(10) 0.0058(10)

loop_
_atom_type_symbol
_atom_type_description
_atom_type_scat_dispersion_real
_atom_type_scat_dispersion_imag
_atom_type_scat_source
C C 0.0033 0.0016 'International Tables Vol C Tables 4.2.6.8 and 6.1.1.4'
H H 0.0000 0.0000 'International Tables Vol C Tables 4.2.6.8 and 6.1.1.4'
N N 0.0061 0.0033 'International Tables Vol C Tables 4.2.6.8 and 6.1.1.4'
O O 0.0106 0.0060 'International Tables Vol C Tables 4.2.6.8 and 6.1.1.4'
S S 0.1246 0.1234 'International Tables Vol C Tables 4.2.6.8 and 6.1.1.4'

loop_
_geom_angle_atom_site_label_1
_geom_angle_atom_site_label_2
_geom_angle_atom_site_label_3
_geom_angle
_geom_angle_publ_flag
C1 O1 C3 109.51(15) yes
O1 C1 N1 109.61(17) yes
O1 C1 O2 120.73(17) yes
N1 C1 O2 129.67(19) yes
C1 N1 H1 120.9(17) ?
C1 N1 C2 113.50(17) yes
H1 N1 C2 123.8(17) ?
N1 C2 H2 109.9 ?
N1 C2 C3 99.26(15) yes
N1 C2 C5 110.89(18) ?
H2 C2 C3 109.9 ?
H2 C2 C5 109.9 ?
C3 C2 C5 116.37(17) ?
O1 C3 C2 105.30(15) yes
O1 C3 H3 109.1 ?
O1 C3 C4 109.76(17) ?
C2 C3 H3 109.1 ?
C2 C3 C4 114.30(16) ?
H3 C3 C4 109.1 ?
C3 C4 O3 121.55(19) ?
C3 C4 S1 112.89(15) ?
O3 C4 S1 125.56(17) ?
C2 C5 H5A 109.5 ?
C2 C5 H5B 109.5 ?
C2 C5 H5C 109.5 ?
H5A C5 H5B 109.5 ?
H5A C5 H5C 109.5 ?
H5B C5 H5C 109.5 ?
C4 S1 C6 101.04(10) ?
S1 C6 C7 120.98(16) ?
S1 C6 C11 119.14(16) ?
C7 C6 C11 119.62(18) ?
C6 C7 H7 120.3 ?
C6 C7 C8 119.4(2) ?
H7 C7 C8 120.3 ?
C7 C8 H8 119.1 ?
C7 C8 C9 121.7(2) ?
H8 C8 C9 119.1 ?
C8 C9 C10 118.24(18) ?
C8 C9 C12 120.87(19) ?
C10 C9 C12 120.9(2) ?
C9 C10 H10 119.6 ?
C9 C10 C11 120.76(19) ?
H10 C10 C11 119.6 ?
C6 C11 C10 120.27(19) ?
C6 C11 H11 119.9 ?
C10 C11 H11 119.9 ?
C9 C12 H12A 109.5 ?
C9 C12 H12B 109.5 ?
C9 C12 H12C 109.5 ?
H12A C12 H12B 109.5 ?
H12A C12 H12C 109.5 ?
H12B C12 H12C 109.5 ?

loop_
_geom_bond_atom_site_label_1
_geom_bond_atom_site_label_2
_geom_bond_site_symmetry_2
_geom_bond_distance
_geom_bond_publ_flag
O1 C1 . 1.362(2) yes
O1 C3 . 1.445(2) yes
C1 N1 . 1.330(3) yes
C1 O2 . 1.214(2) yes
N1 H1 . 0.81(2) ?
N1 C2 . 1.461(3) yes
C2 H2 . 1.000 ?
C2 C3 . 1.549(3) yes
C2 C5 . 1.523(3) ?
C3 H3 . 1.000 ?
C3 C4 . 1.519(3) ?
C4 O3 . 1.200(3) ?
C4 S1 . 1.780(2) ?
C5 H5A . 0.980 ?
C5 H5B . 0.980 ?
C5 H5C . 0.980 ?
S1 C6 . 1.772(2) ?
C6 C7 . 1.394(3) ?
C6 C11 . 1.386(3) ?
C7 H7 . 0.950 ?
C7 C8 . 1.386(3) ?
C8 H8 . 0.950 ?
C8 C9 . 1.388(3) ?
C9 C10 . 1.391(3) ?
C9 C12 . 1.511(3) ?
C10 H10 . 0.950 ?
C10 C11 . 1.389(3) ?
C11 H11 . 0.950 ?
C12 H12A . 0.980 ?
C12 H12B . 0.980 ?
C12 H12C . 0.980 ?

loop_
_geom_hbond_atom_site_label_D
_geom_hbond_atom_site_label_H
_geom_hbond_atom_site_label_A
_geom_hbond_site_symmetry_A
_geom_hbond_distance_DH
_geom_hbond_distance_HA
_geom_hbond_distance_DA
_geom_hbond_angle_DHA
_geom_hbond_publ_flag
N1 H1 O2 3_545 0.81(2) 2.07(2) 2.859(2) 163(2) yes

loop_
_geom_torsion_atom_site_label_1
_geom_torsion_atom_site_label_2
_geom_torsion_atom_site_label_3
_geom_torsion_atom_site_label_4
_geom_torsion
_geom_torsion_publ_flag
C3 O1 C1 N1 -1.7(2) yes
C3 O1 C1 O2 178.46(18) ?
O1 C1 N1 C2 -10.0(2) yes
O2 C1 N1 C2 169.9(2) ?
C1 N1 C2 C3 15.9(2) yes
C1 N1 C2 C5 -107.0(2) ?
C1 O1 C3 C2 11.49(19) yes
C1 O1 C3 C4 134.98(17) ?
N1 C2 C3 O1 -15.57(18) yes
N1 C2 C3 C4 -136.11(17) ?
C5 C2 C3 O1 103.38(19) ?
C5 C2 C3 C4 -17.2(2) ?
O1 C3 C4 O3 171.6(2) ?
O1 C3 C4 S1 -9.2(2) ?
C2 C3 C4 O3 -70.4(3) ?
C2 C3 C4 S1 108.87(17) ?
C3 C4 S1 C6 -177.59(15) ?
O3 C4 S1 C6 1.7(2) ?
C4 S1 C6 C7 -78.60(19) ?
C4 S1 C6 C11 107.20(18) ?
S1 C6 C7 C8 -173.07(17) ?
C11 C6 C7 C8 1.1(3) ?
C6 C7 C8 C9 -0.3(3) ?
C7 C8 C9 C10 -0.7(3) ?
C7 C8 C9 C12 179.0(2) ?
C8 C9 C10 C11 0.9(3) ?
C12 C9 C10 C11 -178.9(2) ?
S1 C6 C11 C10 173.35(16) ?
C7 C6 C11 C10 -0.9(3) ?
C9 C10 C11 C6 -0.1(3) ?

loop_
_cod_related_entry_id
_cod_related_entry_database
_cod_related_entry_code
1 ChemSpider 9251065
